data_7238079
loop_
_publ_author_name
'Tanaka, Kazuhiko'
'Osuga, Hideji'
'Kitahara, Yoshinori'

_publ_contact_author
;
    ENTER NAME
 ENTER ADDRESS
;
_publ_section_title
;
 Clathrate formation by and self-assembled supramolecular structures of a
 &#x201C;molecular spring&#x201D;
;
_journal_issue 12
_journal_name_full 'Journal of the Chemical Society, Perkin Transactions 2'
_journal_page_first 2492
_journal_paper_doi 10.1039/b005070i
_journal_year 2000
_chemical_formula_moiety 'C24 H14 S4 '
_chemical_formula_sum 'C24 H14 S4'
_chemical_formula_weight 430.61
_space_group_IT_number 2
_space_group_name_Hall '-P 1'
_space_group_name_H-M_alt 'P -1'
_symmetry_cell_setting triclinic
_symmetry_Int_Tables_number 2
_symmetry_space_group_name_H-M 'P -1'
_audit_creation_date 'Mon Feb 28 15:01:12 2000'
_audit_creation_method 'from TEXRAY.INF file'
_cell_angle_alpha 93.30(1)
_cell_angle_beta 105.42(2)
_cell_angle_gamma 89.685(9)
_cell_formula_units_Z 2
_cell_length_a 10.715(2)
_cell_length_b 11.3870(7)
_cell_length_c 8.308(2)
_cell_measurement_reflns_used 25
_cell_measurement_temperature 289.2
_cell_measurement_theta_max 39.7
_cell_measurement_theta_min 38.9
_cell_volume 975.5(3)
_computing_cell_refinement 'Rigaku/AFC Diffractometer Control'
_computing_data_collection 'Rigaku/AFC Diffractometer Control'
_computing_data_reduction teXsan
_computing_publication_material teXsan
_computing_structure_refinement teXsan
_diffrn_ambient_temperature 289.2
_diffrn_measurement_device 'Rigaku AFC7S'
_diffrn_measurement_method \w-2\q
_diffrn_orient_matrix_UB_11 0.03545
_diffrn_orient_matrix_UB_12 -0.01845
_diffrn_orient_matrix_UB_13 -0.09832
_diffrn_orient_matrix_UB_21 0.08058
_diffrn_orient_matrix_UB_22 -0.03094
_diffrn_orient_matrix_UB_23 0.07592
_diffrn_orient_matrix_UB_31 -0.04030
_diffrn_orient_matrix_UB_32 -0.08025
_diffrn_orient_matrix_UB_33 -0.01464
_diffrn_radiation_detector 'scintillation counter'
_diffrn_radiation_monochromator graphite
_diffrn_radiation_source 'Rigaku sealed tube'
_diffrn_radiation_type 'Cu K\a'
_diffrn_radiation_wavelength 1.5418
_diffrn_reflns_av_R_equivalents 0.009
_diffrn_reflns_av_sigmaI/netI 0.025
_diffrn_reflns_limit_h_max 12
_diffrn_reflns_limit_h_min -12
_diffrn_reflns_limit_k_max 0
_diffrn_reflns_limit_k_min -12
_diffrn_reflns_limit_l_max 9
_diffrn_reflns_limit_l_min -9
_diffrn_reflns_number 3061
_diffrn_reflns_reduction_process 'Lp corrections applied'
_diffrn_reflns_theta_max 59.97
_diffrn_reflns_theta_min 3.89
_diffrn_standards_decay_% -0.86
_diffrn_standards_interval_count 150
_diffrn_standards_number 3
_exptl_absorpt_coefficient_mu 4.518
_exptl_absorpt_correction_T_max 1.000
_exptl_absorpt_correction_T_min 0.895
_exptl_absorpt_correction_type '\y scans(North,Phillips & Mathews,1968)'
_exptl_crystal_colour yellow
_exptl_crystal_density_diffrn 1.466
_exptl_crystal_density_meas ?
_exptl_crystal_description prismatic
_exptl_crystal_F_000 444.00
_exptl_crystal_size_max 0.280
_exptl_crystal_size_mid 0.280
_exptl_crystal_size_min 0.210
_refine_diff_density_max 0.40
_refine_diff_density_min -0.39
_refine_ls_extinction_coef 0.22(2)
_refine_ls_extinction_method 'Zachariasen(1967) type 2 Gaussian isotropic'
_refine_ls_goodness_of_fit_obs 1.557
_refine_ls_matrix_type full
_refine_ls_number_constraints 0
_refine_ls_number_parameters 278
_refine_ls_number_reflns 2637
_refine_ls_number_restraints 0
_refine_ls_R_factor_obs 0.0399
_refine_ls_shift/esd_max 0.0030
_refine_ls_shift/esd_mean 0.0000
_refine_ls_structure_factor_coef F
_refine_ls_weighting_details 'w = 1/[\s^2^(Fo) + 0.00189|Fo|^2^]'
_refine_ls_weighting_scheme calc
_refine_ls_wR_factor_obs 0.0739
_reflns_number_observed 2637
_reflns_number_total 2890
_reflns_observed_criterion >3.0sigma(I)
_cod_data_source_file b005070i.txt
_cod_data_source_block Dimethylthiahelicene_2
_cod_depositor_comments
;
The following automatic conversions were performed:

data item '_exptl_crystal_density_meas' value 'not measured' was
changed to '?' -- the value is perceived as not measured.

data item '_refine_ls_weighting_scheme' value 'w = 1/[\s^2^(Fo) +
0.00189|Fo|^2^]' was changed to 'calc'. A new data item
'_refine_ls_weighting_details' was created with the value set to 'w =
1/[\s^2^(Fo) + 0.00189|Fo|^2^]'.

Automatic conversion script
Id: cif_fix_values 6909 2019-04-08 15:41:33Z antanas 
;
_cod_original_cell_volume 975.4(3)
_cod_original_sg_symbol_H-M 'P -1         '
_cod_original_formula_sum 'C24 H14 S4 '
_cod_database_code 7238079

loop_
_symmetry_equiv_pos_as_xyz
x,y,z
-x,-y,-z

loop_
_atom_site_aniso_label
_atom_site_aniso_U_11
_atom_site_aniso_U_22
_atom_site_aniso_U_33
_atom_site_aniso_U_12
_atom_site_aniso_U_13
_atom_site_aniso_U_23
S(2) 0.0591(5) 0.0369(5) 0.0592(5) 0.0102(3) 0.0138(4) -0.0039(3)
S(7) 0.0567(5) 0.0561(5) 0.0437(5) -0.0110(4) 0.0045(3) -0.0034(3)
S(12) 0.0693(6) 0.0332(4) 0.0631(5) 0.0130(3) 0.0321(4) 0.0112(3)
S(17) 0.0522(5) 0.0476(5) 0.0638(5) -0.0067(3) 0.0077(4) -0.0135(4)
C(1) 0.041(1) 0.037(1) 0.048(2) -0.002(1) 0.013(1) 0.002(1)
C(3) 0.043(1) 0.031(1) 0.054(2) -0.002(1) 0.013(1) 0.002(1)
C(4) 0.043(2) 0.038(1) 0.070(2) 0.005(1) 0.006(1) 0.011(1)
C(5) 0.044(2) 0.047(2) 0.055(2) -0.004(1) 0.000(1) 0.011(1)
C(6) 0.047(2) 0.042(1) 0.042(1) -0.005(1) 0.008(1) 0.006(1)
C(8) 0.047(2) 0.044(2) 0.042(1) -0.010(1) 0.016(1) -0.003(1)
C(9) 0.064(2) 0.043(2) 0.051(2) -0.016(1) 0.028(1) -0.013(1)
C(10) 0.069(2) 0.032(1) 0.061(2) -0.008(1) 0.039(2) -0.006(1)
C(11) 0.058(2) 0.032(1) 0.051(2) -0.001(1) 0.030(1) 0.004(1)
C(13) 0.049(1) 0.039(1) 0.045(1) 0.010(1) 0.026(1) 0.012(1)
C(14) 0.048(2) 0.059(2) 0.051(2) 0.015(1) 0.020(1) 0.020(1)
C(15) 0.043(1) 0.063(2) 0.045(2) 0.007(1) 0.010(1) 0.005(1)
C(16) 0.039(1) 0.046(2) 0.043(1) 0.001(1) 0.015(1) -0.002(1)
C(18) 0.046(1) 0.038(1) 0.056(2) -0.004(1) 0.020(1) -0.004(1)
C(19) 0.043(1) 0.032(1) 0.046(1) 0.001(1) 0.018(1) 0.002(1)
C(20) 0.038(1) 0.038(1) 0.040(1) 0.001(1) 0.018(1) 0.002(1)
C(21) 0.043(1) 0.034(1) 0.039(1) 0.004(1) 0.021(1) 0.006(1)
C(22) 0.046(1) 0.030(1) 0.043(1) -0.002(1) 0.023(1) 0.005(1)
C(23) 0.045(1) 0.032(1) 0.038(1) -0.005(1) 0.015(1) 0.001(1)
C(24) 0.037(1) 0.033(1) 0.040(1) -0.005(1) 0.012(1) 0.004(1)
C(25) 0.034(1) 0.031(1) 0.044(1) -0.0031(10) 0.011(1) 0.005(1)
C(26) 0.038(1) 0.034(1) 0.040(1) 0.000(1) 0.014(1) 0.004(1)
C(27) 0.061(2) 0.057(2) 0.046(2) -0.002(1) 0.014(1) -0.005(1)
C(28) 0.069(2) 0.032(2) 0.088(2) 0.001(1) 0.024(2) -0.001(1)

loop_
_atom_site_label
_atom_site_fract_x
_atom_site_fract_y
_atom_site_fract_z
_atom_site_U_iso_or_equiv
_atom_site_thermal_displace_type
_atom_site_calc_flag
_atom_site_occupancy
S(2) 0.45496(7) 0.08665(6) 0.17157(10) 0.0524(2) Uani d 1.00
S(7) 0.51982(7) 0.42482(7) 0.79354(9) 0.0541(2) Uani d 1.00
S(12) 0.03617(8) 0.64385(6) 0.32882(10) 0.0521(2) Uani d 1.00
S(17) -0.08312(7) 0.12053(7) 0.1171(1) 0.0566(3) Uani d 1.00
C(1) 0.3420(2) 0.1873(2) 0.0730(3) 0.0419(7) Uani d 1.00
C(3) 0.4715(3) 0.1600(2) 0.3649(4) 0.0425(7) Uani d 1.00
C(4) 0.5631(3) 0.1347(3) 0.5139(4) 0.0515(8) Uani d 1.00
C(5) 0.5792(3) 0.2103(3) 0.6502(4) 0.0507(8) Uani d 1.00
C(6) 0.4990(3) 0.3093(2) 0.6417(3) 0.0444(7) Uani d 1.00
C(8) 0.3875(3) 0.4989(2) 0.6738(3) 0.0439(7) Uani d 1.00
C(9) 0.3534(3) 0.6140(3) 0.7119(4) 0.0506(8) Uani d 1.00
C(10) 0.2521(3) 0.6636(2) 0.6041(4) 0.0500(9) Uani d 1.00
C(11) 0.1753(3) 0.5948(2) 0.4680(4) 0.0440(8) Uani d 1.00
C(13) -0.0001(3) 0.5024(2) 0.2376(3) 0.0415(7) Uani d 1.00
C(14) -0.1104(3) 0.4723(3) 0.1080(4) 0.0509(9) Uani d 1.00
C(15) -0.1351(3) 0.3575(3) 0.0564(4) 0.0503(8) Uani d 1.00
C(16) -0.0542(3) 0.2710(2) 0.1435(3) 0.0417(7) Uani d 1.00
C(18) 0.0473(3) 0.0951(2) 0.2861(4) 0.0457(8) Uani d 1.00
C(19) 0.1097(3) 0.1951(2) 0.3561(3) 0.0391(7) Uani d 1.00
C(20) 0.0556(2) 0.2992(2) 0.2750(3) 0.0370(7) Uani d 1.00
C(21) 0.0908(2) 0.4195(2) 0.3138(3) 0.0367(7) Uani d 1.00
C(22) 0.2002(2) 0.4753(2) 0.4366(3) 0.0375(7) Uani d 1.00
C(23) 0.3204(3) 0.4313(2) 0.5279(3) 0.0378(7) Uani d 1.00
C(24) 0.3949(2) 0.3280(2) 0.5006(3) 0.0364(6) Uani d 1.00
C(25) 0.3892(2) 0.2564(2) 0.3534(3) 0.0363(7) Uani d 1.00
C(26) 0.3170(2) 0.2700(2) 0.1828(3) 0.0366(7) Uani d 1.00
C(27) 0.2858(3) 0.1759(3) -0.1120(4) 0.0551(9) Uani d 1.00
C(28) 0.0802(3) -0.0284(3) 0.3369(5) 0.0622(10) Uani d 1.00
H(1) 0.617(4) 0.070(4) 0.510(5) 0.0795 Uiso calc 1.00
H(2) 0.652(4) 0.199(4) 0.742(5) 0.0795 Uiso calc 1.00
H(3) 0.403(4) 0.651(4) 0.813(5) 0.0795 Uiso calc 1.00
H(4) 0.228(4) 0.749(4) 0.617(5) 0.0795 Uiso calc 1.00
H(5) -0.173(4) 0.526(4) 0.066(5) 0.0795 Uiso calc 1.00
H(6) -0.209(4) 0.328(3) -0.033(5) 0.0795 Uiso calc 1.00
H(7) 0.178(4) 0.202(3) 0.452(5) 0.0795 Uiso calc 1.00
H(8) 0.259(4) 0.335(4) 0.146(5) 0.0795 Uiso calc 1.00
H(9) 0.3065 0.2436 -0.1621 0.0550 Uiso calc 1.00
H(10) 0.1948 0.1656 -0.1395 0.0550 Uiso calc 1.00
H(11) 0.3225 0.1083 -0.1572 0.0550 Uiso calc 1.00
H(12) 0.1652 -0.0480 0.3328 0.0620 Uiso calc 1.00
H(13) 0.0754 -0.0346 0.4514 0.0620 Uiso calc 1.00
H(14) 0.0199 -0.0827 0.2677 0.0620 Uiso calc 1.00

loop_
_atom_type_symbol
_atom_type_oxidation_number
_atom_type_number_in_cell
_atom_type_scat_dispersion_real
_atom_type_scat_dispersion_imag
_atom_type_scat_source
C 0 48 0.018 0.009
;International Tables for Crystallography
(1992, Vol. C, Tables 4.2.6.8 and 6.1.1.1)
;
H 0 28 0.000 0.000
;International Tables for Crystallography
(1992, Vol. C, Table 6.1.1.2)
;
S 0 8 0.333 0.557
;International Tables for Crystallography
(1992, Vol. C, Tables 4.2.6.8 and 6.1.1.1)
;

loop_
_geom_angle_atom_site_label_1
_geom_angle_atom_site_label_2
_geom_angle_atom_site_label_3
_geom_angle
_geom_angle_site_symmetry_1
_geom_angle_site_symmetry_2
_geom_angle_site_symmetry_3
_geom_angle_publ_flag
C(1) S(2) C(3) 91.7(1) 1_555 1_555 1_555 yes
C(6) S(7) C(8) 91.5(1) 1_555 1_555 1_555 yes
C(11) S(12) C(13) 91.2(1) 1_555 1_555 1_555 yes
C(16) S(17) C(18) 91.4(1) 1_555 1_555 1_555 yes
S(2) C(1) C(26) 111.8(2) 1_555 1_555 1_555 yes
S(2) C(1) C(27) 120.3(2) 1_555 1_555 1_555 yes
C(26) C(1) C(27) 128.0(3) 1_555 1_555 1_555 yes
S(2) C(3) C(4) 125.6(2) 1_555 1_555 1_555 yes
S(2) C(3) C(25) 111.5(2) 1_555 1_555 1_555 yes
C(4) C(3) C(25) 122.6(3) 1_555 1_555 1_555 yes
C(3) C(4) C(5) 119.4(3) 1_555 1_555 1_555 yes
C(3) C(4) H(1) 117(2) 1_555 1_555 1_555 no
C(5) C(4) H(1) 122(2) 1_555 1_555 1_555 no
C(4) C(5) C(6) 119.2(3) 1_555 1_555 1_555 yes
C(4) C(5) H(2) 117(2) 1_555 1_555 1_555 no
C(6) C(5) H(2) 122(2) 1_555 1_555 1_555 no
S(7) C(6) C(5) 125.2(2) 1_555 1_555 1_555 yes
S(7) C(6) C(24) 112.4(2) 1_555 1_555 1_555 yes
C(5) C(6) C(24) 122.3(3) 1_555 1_555 1_555 yes
S(7) C(8) C(9) 124.4(2) 1_555 1_555 1_555 yes
S(7) C(8) C(23) 112.5(2) 1_555 1_555 1_555 yes
C(9) C(8) C(23) 123.1(3) 1_555 1_555 1_555 yes
C(8) C(9) C(10) 118.6(3) 1_555 1_555 1_555 yes
C(8) C(9) H(3) 116(2) 1_555 1_555 1_555 no
C(10) C(9) H(3) 124(2) 1_555 1_555 1_555 no
C(9) C(10) C(11) 119.5(3) 1_555 1_555 1_555 yes
C(9) C(10) H(4) 122(2) 1_555 1_555 1_555 no
C(11) C(10) H(4) 117(2) 1_555 1_555 1_555 no
S(12) C(11) C(10) 124.4(2) 1_555 1_555 1_555 yes
S(12) C(11) C(22) 112.8(2) 1_555 1_555 1_555 yes
C(10) C(11) C(22) 122.7(3) 1_555 1_555 1_555 yes
S(12) C(13) C(14) 124.3(2) 1_555 1_555 1_555 yes
S(12) C(13) C(21) 112.5(2) 1_555 1_555 1_555 yes
C(14) C(13) C(21) 123.1(3) 1_555 1_555 1_555 yes
C(13) C(14) C(15) 119.4(3) 1_555 1_555 1_555 yes
C(13) C(14) H(5) 122(2) 1_555 1_555 1_555 no
C(15) C(14) H(5) 117(2) 1_555 1_555 1_555 no
C(14) C(15) C(16) 118.9(3) 1_555 1_555 1_555 yes
C(14) C(15) H(6) 125(2) 1_555 1_555 1_555 no
C(16) C(15) H(6) 115(2) 1_555 1_555 1_555 no
S(17) C(16) C(15) 125.6(2) 1_555 1_555 1_555 yes
S(17) C(16) C(20) 111.7(2) 1_555 1_555 1_555 yes
C(15) C(16) C(20) 122.5(3) 1_555 1_555 1_555 yes
S(17) C(18) C(19) 112.2(2) 1_555 1_555 1_555 yes
S(17) C(18) C(28) 120.2(2) 1_555 1_555 1_555 yes
C(19) C(18) C(28) 127.6(3) 1_555 1_555 1_555 yes
C(18) C(19) C(20) 113.9(3) 1_555 1_555 1_555 yes
C(18) C(19) H(7) 126(2) 1_555 1_555 1_555 no
C(20) C(19) H(7) 119(2) 1_555 1_555 1_555 no
C(16) C(20) C(19) 110.7(2) 1_555 1_555 1_555 yes
C(16) C(20) C(21) 118.3(2) 1_555 1_555 1_555 yes
C(19) C(20) C(21) 130.8(2) 1_555 1_555 1_555 yes
C(13) C(21) C(20) 116.7(2) 1_555 1_555 1_555 yes
C(13) C(21) C(22) 111.7(2) 1_555 1_555 1_555 yes
C(20) C(21) C(22) 131.1(2) 1_555 1_555 1_555 yes
C(11) C(22) C(21) 110.8(2) 1_555 1_555 1_555 yes
C(11) C(22) C(23) 117.0(2) 1_555 1_555 1_555 yes
C(21) C(22) C(23) 132.2(2) 1_555 1_555 1_555 yes
C(8) C(23) C(22) 116.8(2) 1_555 1_555 1_555 yes
C(8) C(23) C(24) 110.7(2) 1_555 1_555 1_555 yes
C(22) C(23) C(24) 132.6(2) 1_555 1_555 1_555 yes
C(6) C(24) C(23) 111.7(2) 1_555 1_555 1_555 yes
C(6) C(24) C(25) 117.1(2) 1_555 1_555 1_555 yes
C(23) C(24) C(25) 130.6(2) 1_555 1_555 1_555 yes
C(3) C(25) C(24) 118.2(2) 1_555 1_555 1_555 yes
C(3) C(25) C(26) 111.0(2) 1_555 1_555 1_555 yes
C(24) C(25) C(26) 130.6(2) 1_555 1_555 1_555 yes
C(1) C(26) C(25) 114.0(2) 1_555 1_555 1_555 yes
C(1) C(26) H(8) 121(2) 1_555 1_555 1_555 no
C(25) C(26) H(8) 124(2) 1_555 1_555 1_555 no
C(1) C(27) H(9) 110.3(3) 1_555 1_555 1_555 no
C(1) C(27) H(10) 111.1(3) 1_555 1_555 1_555 no
C(1) C(27) H(11) 109.1(3) 1_555 1_555 1_555 no
H(9) C(27) H(10) 109.7(3) 1_555 1_555 1_555 no
H(9) C(27) H(11) 108.1(3) 1_555 1_555 1_555 no
H(10) C(27) H(11) 108.5(3) 1_555 1_555 1_555 no
C(18) C(28) H(12) 111.2(3) 1_555 1_555 1_555 no
C(18) C(28) H(13) 109.0(3) 1_555 1_555 1_555 no
C(18) C(28) H(14) 110.5(3) 1_555 1_555 1_555 no
H(12) C(28) H(13) 108.0(4) 1_555 1_555 1_555 no
H(12) C(28) H(14) 110.2(3) 1_555 1_555 1_555 no
H(13) C(28) H(14) 107.9(3) 1_555 1_555 1_555 no

loop_
_geom_bond_atom_site_label_1
_geom_bond_atom_site_label_2
_geom_bond_distance
_geom_bond_site_symmetry_1
_geom_bond_site_symmetry_2
_geom_bond_publ_flag
S(2) C(1) 1.736(3) 1_555 1_555 yes
S(2) C(3) 1.733(3) 1_555 1_555 yes
S(7) C(6) 1.742(3) 1_555 1_555 yes
S(7) C(8) 1.745(3) 1_555 1_555 yes
S(12) C(11) 1.738(3) 1_555 1_555 yes
S(12) C(13) 1.741(3) 1_555 1_555 yes
S(17) C(16) 1.734(3) 1_555 1_555 yes
S(17) C(18) 1.734(3) 1_555 1_555 yes
C(1) C(26) 1.349(4) 1_555 1_555 yes
C(1) C(27) 1.492(4) 1_555 1_555 yes
C(3) C(4) 1.403(4) 1_555 1_555 yes
C(3) C(25) 1.396(4) 1_555 1_555 yes
C(4) C(5) 1.356(5) 1_555 1_555 yes
C(5) C(6) 1.407(4) 1_555 1_555 yes
C(6) C(24) 1.412(4) 1_555 1_555 yes
C(8) C(9) 1.399(4) 1_555 1_555 yes
C(8) C(23) 1.419(4) 1_555 1_555 yes
C(9) C(10) 1.355(5) 1_555 1_555 yes
C(10) C(11) 1.408(4) 1_555 1_555 yes
C(11) C(22) 1.408(4) 1_555 1_555 yes
C(13) C(14) 1.399(4) 1_555 1_555 yes
C(13) C(21) 1.404(4) 1_555 1_555 yes
C(14) C(15) 1.357(5) 1_555 1_555 yes
C(15) C(16) 1.409(4) 1_555 1_555 yes
C(16) C(20) 1.400(4) 1_555 1_555 yes
C(18) C(19) 1.344(4) 1_555 1_555 yes
C(18) C(28) 1.505(4) 1_555 1_555 yes
C(19) C(20) 1.439(4) 1_555 1_555 yes
C(20) C(21) 1.419(4) 1_555 1_555 yes
C(21) C(22) 1.455(4) 1_555 1_555 yes
C(22) C(23) 1.415(4) 1_555 1_555 yes
C(23) C(24) 1.459(4) 1_555 1_555 yes
C(24) C(25) 1.418(4) 1_555 1_555 yes
C(25) C(26) 1.439(4) 1_555 1_555 yes

loop_
_geom_contact_atom_site_label_1
_geom_contact_atom_site_label_2
_geom_contact_distance
_geom_contact_site_symmetry_1
_geom_contact_site_symmetry_2
C(3) C(9) 3.381(4) 1_555 2_666
C(3) C(10) 3.531(4) 1_555 2_666
C(4) C(4) 3.331(6) 1_555 2_656
C(4) C(10) 3.390(4) 1_555 2_666
C(5) C(10) 3.492(4) 1_555 2_666
C(9) C(25) 3.318(4) 1_555 2_666
C(9) C(15) 3.406(4) 1_555 2_566
C(9) C(14) 3.501(4) 1_555 2_566
C(10) C(15) 3.398(4) 1_555 2_566
C(10) C(16) 3.408(4) 1_555 2_566
C(10) C(14) 3.579(4) 1_555 2_566
C(13) C(14) 3.412(4) 1_555 2_565
C(14) C(14) 3.409(6) 1_555 2_565
